data_7226468
loop_
_publ_author_name
'Blackholly, Laura R.'
'Shepherd, Helena J.'
'Hiscock, Jennifer R.'

_publ_section_title
;
 &#x2018;Frustrated&#x2019; hydrogen bond mediated amphiphile
 self-assembly -- a solid state study
;
_journal_issue 37
_journal_name_full CrystEngComm
_journal_page_first 7021
_journal_paper_doi 10.1039/C6CE01493C
_journal_volume 18
_journal_year 2016
_chemical_formula_moiety 'C9 H11 N2 O5 S, C16 H36 N'
_chemical_formula_sum 'C25 H47 N3 O5 S'
_chemical_formula_weight 501.71
_chemical_name_systematic
;
 ?
;
_space_group_crystal_system triclinic
_space_group_IT_number 2
_space_group_name_Hall '-P 1'
_space_group_name_H-M_alt 'P -1'
_symmetry_space_group_name_Hall '-P 1'
_symmetry_space_group_name_H-M 'P -1'
_atom_sites_solution_hydrogens geom
_audit_creation_date 2016-08-05
_audit_creation_method
;
Olex2 1.2-alpha
(compiled 2016.07.26 svn.r3321 for OlexSys, GUI svn.r5206)
;
_audit_update_record
;
2016-08-16 deposited with the CCDC.
2016-08-25 downloaded from the CCDC.
;
_cell_angle_alpha 96.202(3)
_cell_angle_beta 103.112(3)
_cell_angle_gamma 94.223(3)
_cell_formula_units_Z 4
_cell_length_a 10.8520(3)
_cell_length_b 14.2506(6)
_cell_length_c 19.6911(8)
_cell_measurement_reflns_used 5898
_cell_measurement_temperature 300(1)
_cell_measurement_theta_max 72.2120
_cell_measurement_theta_min 3.1250
_cell_volume 2933.2(2)
_computing_cell_refinement 'CrysAlisPro 1.171.38.41 (Rigaku OD, 2015)'
_computing_data_collection 'CrysAlisPro 1.171.38.41 (Rigaku OD, 2015)'
_computing_data_reduction 'CrysAlisPro 1.171.38.41 (Rigaku OD, 2015)'
_computing_molecular_graphics 'Olex2 (Dolomanov et al., 2009)'
_computing_publication_material 'Olex2 (Dolomanov et al., 2009)'
_computing_structure_refinement 'ShelXL (Sheldrick, 2015)'
_computing_structure_solution 'ShelXT (Sheldrick, 2015)'
_diffrn_ambient_temperature 300(2)
_diffrn_detector_area_resol_mean 5.2887
_diffrn_detector_type AtlasS2
_diffrn_measured_fraction_theta_full 0.998
_diffrn_measured_fraction_theta_max 0.959
_diffrn_measurement_details
;
List of Runs (angles in degrees, time in seconds):

  1  \w     50.00 115.00   1.00   35.00    --  105.19-111.00  90.00   65
  2  \w     62.00  96.00   1.00    5.00    --   40.62-125.00 120.00   34
  3  \w     35.00 117.00   1.00   35.00    --  105.19 -61.00  90.00   82
  4  \w     59.00 116.00   1.00   35.00    --  105.19-111.00 -60.00   57
  5  \w     90.00 124.00   1.00   35.00    --  105.19 -45.00 -90.00   34
  6  \w     73.00 100.00   1.00   35.00    --  105.19 -94.00-180.00   27
  7  \w     36.00  71.00   1.00   35.00    --  105.19 -45.00 -90.00   35
  8  \w     23.00  83.00   1.00   35.00    --  105.19 -94.00   0.00   60
  9  \w     24.00 152.00   1.00   35.00    --  105.19 -15.00   0.00  128
 10  \w    114.00 178.00   1.00   35.00    --  105.19 111.00  60.00   64
 11  \w    150.00 175.00   1.00   35.00    --  105.19 111.00   0.00   25
 12  \w    100.00 178.00   1.00   35.00    --  105.19  30.00-180.00   78
 13  \w     34.00 118.00   1.00   35.00    --  105.19 -30.00 150.00   84
 14  \w     22.00  58.00   1.00    5.00    --   40.62 -57.00  30.00   36
 15  \w     27.00  86.00   1.00   35.00    --  105.19 -94.00  90.00   59
 16  \w    -64.00  24.00   1.00    5.00    --  -40.62  38.00 -60.00   88
 17  \w    -40.00 -14.00   1.00    5.00    --  -40.62 -77.00 -90.00   26
 18  \w    -57.00  33.00   1.00    5.00    --  -40.62  57.00  30.00   90
 19  \w   -114.00 -17.00   1.00    5.00    --  -40.62 -38.00 120.00   97
;
_diffrn_measurement_device 'four-circle diffractometer'
_diffrn_measurement_device_type 'SuperNova, Dual, Cu at zero, AtlasS2'
_diffrn_measurement_method '\w scans'
_diffrn_radiation_type CuK\a
_diffrn_radiation_wavelength 1.54184
_diffrn_reflns_av_R_equivalents 0.0179
_diffrn_reflns_av_unetI/netI 0.0261
_diffrn_reflns_Laue_measured_fraction_full 0.998
_diffrn_reflns_Laue_measured_fraction_max 0.959
_diffrn_reflns_limit_h_max 13
_diffrn_reflns_limit_h_min -8
_diffrn_reflns_limit_k_max 15
_diffrn_reflns_limit_k_min -17
_diffrn_reflns_limit_l_max 24
_diffrn_reflns_limit_l_min -24
_diffrn_reflns_number 20872
_diffrn_reflns_point_group_measured_fraction_full 0.998
_diffrn_reflns_point_group_measured_fraction_max 0.959
_diffrn_reflns_theta_full 67.684
_diffrn_reflns_theta_max 73.536
_diffrn_reflns_theta_min 2.323
_exptl_absorpt_coefficient_mu 1.266
_exptl_absorpt_correction_T_max 0.947
_exptl_absorpt_correction_T_min 0.762
_exptl_absorpt_correction_type gaussian
_exptl_absorpt_process_details
;
CrysAlisPro 1.171.38.41 (Rigaku Oxford Diffraction, 2015)
Numerical absorption correction based on gaussian integration over
            a multifaceted crystal model
Empirical absorption correction using spherical harmonics,
 implemented in SCALE3 ABSPACK scaling algorithm.
;
_exptl_crystal_colour 'clear colourless'
_exptl_crystal_colour_lustre clear
_exptl_crystal_colour_primary colourless
_exptl_crystal_density_diffrn 1.136
_exptl_crystal_description block
_exptl_crystal_F_000 1096
_exptl_crystal_size_max 0.274
_exptl_crystal_size_mid 0.117
_exptl_crystal_size_min 0.033
_refine_diff_density_max 0.389
_refine_diff_density_min -0.220
_refine_diff_density_rms 0.033
_refine_ls_extinction_method none
_refine_ls_goodness_of_fit_ref 1.031
_refine_ls_hydrogen_treatment constr
_refine_ls_matrix_type full
_refine_ls_number_parameters 724
_refine_ls_number_reflns 11353
_refine_ls_number_restraints 549
_refine_ls_restrained_S_all 1.037
_refine_ls_R_factor_all 0.0789
_refine_ls_R_factor_gt 0.0564
_refine_ls_shift/su_max 0.002
_refine_ls_shift/su_mean 0.000
_refine_ls_structure_factor_coef Fsqd
_refine_ls_weighting_details 'w=1/[\s^2^(Fo^2^)+(0.1075P)^2^+0.1544P] where P=(Fo^2^+2Fc^2^)/3'
_refine_ls_weighting_scheme calc
_refine_ls_wR_factor_gt 0.1675
_refine_ls_wR_factor_ref 0.1933
_reflns_Friedel_coverage 0.000
_reflns_number_gt 7615
_reflns_number_total 11353
_reflns_threshold_expression 'I > 2\s(I)'
_cod_data_source_file c6ce01493c2.cif
_cod_data_source_block compound_1
_cod_depositor_comments 'Adding full bibliography for 7226468--7226476.cif.'
_cod_original_cell_volume 2933.22(19)
_cod_database_code 7226468
_shelx_space_group_comment
;
The symmetry employed for this shelxl refinement is uniquely defined
by the following loop, which should always be used as a source of
symmetry information in preference to the above space-group names.
They are only intended as comments.
;
_olex2_refinement_description
;
1. Fixed Uiso
 At 1.2 times of:
  All C(H) groups, All C(H,H) groups, All C(H,H,H,H) groups, All N(H) groups,
  All N(H,H) groups
 At 1.5 times of:
  All C(H,H,H) groups
2. Restrained distances
 O1A-C1A
 1.4 with sigma of 0.02
 O1B-C1B
 1.4 with sigma of 0.02
 N1-C5A
 1.4 with sigma of 0.02
 N1-C5B
 1.4 with sigma of 0.02
 C49B-C50B
 1.5 with sigma of 0.02
 C49A-C50A
 1.5 with sigma of 0.02
 C48-C49B
 1.5 with sigma of 0.02
 C48-C49A
 1.5 with sigma of 0.02
 C32-C33A
 1.5 with sigma of 0.02
 C33A-C34A
 1.5 with sigma of 0.02
 C32-C33B
 1.5 with sigma of 0.02
 C33B-C34B
 1.5 with sigma of 0.02
3. Rigid body (RIGU) restrains
 All non-hydrogen atoms
 with sigma for 1-2 distances of 0.004 and sigma for 1-3 distances of 0.004
4. Others
 Sof(H48C)=Sof(H48D)=Sof(C49B)=Sof(H49C)=Sof(H49D)=Sof(C50B)=Sof(H50D)=
 Sof(H50E)=Sof(H50F)=1-FVAR(1)
 Sof(H48A)=Sof(H48B)=Sof(C49A)=Sof(H49A)=Sof(H49B)=Sof(C50A)=Sof(H50A)=
 Sof(H50B)=Sof(H50C)=FVAR(1)
 Sof(H32C)=Sof(H32D)=Sof(C33B)=Sof(H33C)=Sof(H33D)=Sof(C34B)=Sof(H34D)=
 Sof(H34E)=Sof(H34F)=1-FVAR(2)
 Sof(H32A)=Sof(H32B)=Sof(C33A)=Sof(H33A)=Sof(H33B)=Sof(C34A)=Sof(H34A)=
 Sof(H34B)=Sof(H34C)=FVAR(2)
 Sof(H29C)=Sof(H29D)=Sof(C30B)=Sof(H30D)=Sof(H30E)=Sof(H30F)=1-FVAR(3)
 Sof(H29A)=Sof(H29B)=Sof(C30A)=Sof(H30A)=Sof(H30B)=Sof(H30C)=FVAR(3)
 Sof(O1B)=Sof(C1B)=Sof(H1BA)=Sof(H1BB)=Sof(H1BC)=Sof(C5B)=Sof(C6B)=Sof(H6B)=
 Sof(C7B)=Sof(H7B)=Sof(C2B)=Sof(C3B)=Sof(H3B)=Sof(C4B)=Sof(H4B)=1-FVAR(4)
 Sof(O1A)=Sof(C1A)=Sof(H1AA)=Sof(H1AB)=Sof(H1AC)=Sof(C5A)=Sof(C4A)=Sof(H4A)=
 Sof(C3A)=Sof(H3A)=Sof(C2A)=Sof(C7A)=Sof(H7A)=Sof(C6A)=Sof(H6A)=FVAR(4)
 Fixed Sof: H1A(0.5) H1B(0.5)
5.a Secondary CH2 refined with riding coordinates:
 C9(H9A,H9B), C19(H19A,H19B), C20(H20A,H20B), C21(H21A,H21B), C23(H23A,H23B),
 C24(H24A,H24B), C25(H25A,H25B), C27(H27A,H27B), C28(H28A,H28B), C29(H29C,H29D),
  C29(H29A,H29B), C31(H31A,H31B), C32(H32A,H32B), C32(H32C,H32D), C33A(H33A,
 H33B), C33B(H33C,H33D), C35(H35A,H35B), C36(H36A,H36B), C37(H37A,H37B),
 C39(H39A,H39B), C40(H40A,H40B), C41(H41A,H41B), C43(H43A,H43B), C44(H44A,H44B),
  C45(H45A,H45B), C47(H47A,H47B), C48(H48A,H48B), C48(H48C,H48D), C49A(H49A,
 H49B), C49B(H49C,H49D), C18(H18A,H18B)
5.b Aromatic/amide H refined with riding coordinates:
 N1(H1A), N1(H1B), N2(H2), C4A(H4A), C3A(H3A), C7A(H7A), C6A(H6A), C6B(H6B),
 C7B(H7B), C3B(H3B), C4B(H4B), N3(H3), N4(H4), C12(H12), C13(H13), C15(H15),
 C16(H16)
5.c Fitted hexagon refined as free rotating group:
 C5A(C4A,C3A,C2A,C7A,C6A), C5B(C6B,C7B,C2B,C3B,C4B)
5.d Idealised Me refined as rotating group:
 C1A(H1AA,H1AB,H1AC), C1B(H1BA,H1BB,H1BC), C22(H22A,H22B,H22C), C26(H26A,H26B,
 H26C), C30A(H30A,H30B,H30C), C34A(H34A,H34B,H34C), C30B(H30D,H30E,H30F),
 C34B(H34D,H34E,H34F), C38(H38A,H38B,H38C), C42(H42A,H42B,H42C), C46(H46A,H46B,
 H46C), C50A(H50A,H50B,H50C), C50B(H50D,H50E,H50F), C10(H10A,H10B,H10C)
;
_shelx_shelxl_version_number 2014/7
_olex2_submission_special_instructions 'No special instructions were received'
_oxdiff_exptl_absorpt_empirical_details
;
Empirical correction (ABSPACK) includes:
- Absorption correction using spherical harmonics
- Frame scaling
;

loop_
_space_group_symop_operation_xyz
'x, y, z'
'-x, -y, -z'

loop_
_atom_site_label
_atom_site_type_symbol
_atom_site_fract_x
_atom_site_fract_y
_atom_site_fract_z
_atom_site_U_iso_or_equiv
_atom_site_adp_type
_atom_site_occupancy
_atom_site_site_symmetry_order
_atom_site_calc_flag
_atom_site_refinement_flags_posn
_atom_site_refinement_flags_adp
_atom_site_refinement_flags_occupancy
_atom_site_disorder_assembly
_atom_site_disorder_group
S1 S 0.42682(5) 0.65223(5) 0.33708(3) 0.08181(18) Uani 1 1 d . U . . .
O2 O 0.43796(19) 0.6989(2) 0.13534(11) 0.1262(8) Uani 1 1 d . U . . .
O3 O 0.39975(18) 0.72934(14) 0.38409(9) 0.0994(5) Uani 1 1 d . U . . .
O4 O 0.51689(17) 0.59353(15) 0.37248(10) 0.1011(5) Uani 1 1 d . U . . .
O5 O 0.31183(15) 0.60006(14) 0.29366(11) 0.1005(5) Uani 1 1 d . U . . .
N1 N 0.3186(2) 0.8234(2) 0.14284(12) 0.1127(8) Uani 1 1 d D U . . .
H1A H 0.3044 0.8711 0.1696 0.135 Uiso 0.5 1 calc R . P A 1
H1B H 0.2997 0.8630 0.1741 0.135 Uiso 0.5 1 calc R . P B 2
N2 N 0.4320(2) 0.77257(19) 0.24186(12) 0.1026(6) Uani 1 1 d . U . . .
H2 H 0.4081 0.8201 0.2646 0.123 Uiso 1 1 calc R . . . .
C8 C 0.3986(2) 0.7603(3) 0.17067(15) 0.1011(8) Uani 1 1 d . U . . .
C9 C 0.5067(2) 0.7076(2) 0.28006(15) 0.1016(8) Uani 1 1 d . U . . .
H9A H 0.5861 0.7415 0.3076 0.122 Uiso 1 1 calc R . . . .
H9B H 0.5269 0.6591 0.2469 0.122 Uiso 1 1 calc R . . . .
O1A O 0.0620(14) 0.8063(10) -0.1400(6) 0.146(4) Uani 0.517(19) 1 d D U P C 1
C1A C -0.0137(14) 0.8752(13) -0.1653(13) 0.125(4) Uani 0.517(19) 1 d D U P C 1
H1AA H -0.0374 0.8641 -0.2158 0.187 Uiso 0.517(19) 1 calc GR . P C 1
H1AB H 0.0328 0.9367 -0.1504 0.187 Uiso 0.517(19) 1 calc GR . P C 1
H1AC H -0.0889 0.8723 -0.1473 0.187 Uiso 0.517(19) 1 calc GR . P C 1
C5A C 0.2576(8) 0.8105(7) 0.0686(3) 0.102(3) Uani 0.517(19) 1 d D U P C 1
C4A C 0.1759(11) 0.8798(7) 0.0525(4) 0.091(2) Uani 0.517(19) 1 d G U P C 1
H4A H 0.1655 0.9251 0.0880 0.109 Uiso 0.517(19) 1 calc R . P C 1
C3A C 0.1097(10) 0.8815(7) -0.0165(5) 0.101(2) Uani 0.517(19) 1 d G U P C 1
H3A H 0.0550 0.9279 -0.0273 0.121 Uiso 0.517(19) 1 calc R . P C 1
C2A C 0.1252(8) 0.8138(8) -0.0695(3) 0.123(3) Uani 0.517(19) 1 d G U P C 1
C7A C 0.2069(12) 0.7445(11) -0.0534(3) 0.142(4) Uani 0.517(19) 1 d G U P C 1
H7A H 0.2173 0.6992 -0.0888 0.171 Uiso 0.517(19) 1 calc R . P C 1
C6A C 0.2732(11) 0.7428(10) 0.0157(3) 0.136(4) Uani 0.517(19) 1 d G U P C 1
H6A H 0.3278 0.6965 0.0264 0.163 Uiso 0.517(19) 1 calc R . P C 1
O1B O 0.0964(15) 0.8482(13) -0.1366(6) 0.148(5) Uani 0.483(19) 1 d D U P C 2
C1B C -0.023(2) 0.886(2) -0.1514(16) 0.167(9) Uani 0.483(19) 1 d D U P C 2
H1BA H -0.0535 0.8842 -0.2013 0.251 Uiso 0.483(19) 1 calc GR . P C 2
H1BB H -0.0138 0.9502 -0.1293 0.251 Uiso 0.483(19) 1 calc GR . P C 2
H1BC H -0.0831 0.8485 -0.1335 0.251 Uiso 0.483(19) 1 calc GR . P C 2
C5B C 0.2608(8) 0.8368(9) 0.0735(3) 0.099(2) Uani 0.483(19) 1 d D U P C 2
C6B C 0.3180(9) 0.8040(13) 0.0204(4) 0.132(5) Uani 0.483(19) 1 d G U P C 2
H6B H 0.3961 0.7794 0.0316 0.159 Uiso 0.483(19) 1 calc R . P C 2
C7B C 0.2584(11) 0.8078(14) -0.0495(3) 0.141(5) Uani 0.483(19) 1 d G U P C 2
H7B H 0.2967 0.7858 -0.0851 0.169 Uiso 0.483(19) 1 calc R . P C 2
C2B C 0.1417(9) 0.8445(9) -0.0662(4) 0.121(3) Uani 0.483(19) 1 d G U P C 2
C3B C 0.0845(7) 0.8774(8) -0.0131(5) 0.102(3) Uani 0.483(19) 1 d G U P C 2
H3B H 0.0064 0.9020 -0.0243 0.122 Uiso 0.483(19) 1 calc R . P C 2
C4B C 0.1441(9) 0.8736(8) 0.0568(5) 0.089(2) Uani 0.483(19) 1 d G U P C 2
H4B H 0.1058 0.8956 0.0924 0.107 Uiso 0.483(19) 1 calc R . P C 2
N6 N 0.7864(2) 0.73580(17) 0.10522(12) 0.0958(6) Uani 1 1 d . U . . .
C19 C 0.9220(2) 0.7126(2) 0.13620(16) 0.1042(8) Uani 1 1 d . U . . .
H19A H 0.9773 0.7715 0.1495 0.125 Uiso 1 1 calc R . . . .
H19B H 0.9223 0.6838 0.1787 0.125 Uiso 1 1 calc R . . . .
C20 C 0.9762(3) 0.6477(3) 0.08808(17) 0.1138(9) Uani 1 1 d . U . . .
H20A H 0.9936 0.6808 0.0502 0.137 Uiso 1 1 calc R . . . .
H20B H 0.9149 0.5933 0.0675 0.137 Uiso 1 1 calc R . . . .
C21 C 1.0974(3) 0.6145(3) 0.1282(2) 0.1315(12) Uani 1 1 d . U . . .
H21A H 1.1585 0.6693 0.1477 0.158 Uiso 1 1 calc R . . . .
H21B H 1.0796 0.5841 0.1671 0.158 Uiso 1 1 calc R . . . .
C22 C 1.1559(4) 0.5462(5) 0.0839(3) 0.193(3) Uani 1 1 d . U . . .
H22A H 1.1606 0.5713 0.0411 0.289 Uiso 1 1 calc GR . . . .
H22B H 1.1045 0.4863 0.0729 0.289 Uiso 1 1 calc GR . . . .
H22C H 1.2399 0.5375 0.1094 0.289 Uiso 1 1 calc GR . . . .
C23 C 0.7856(4) 0.7880(3) 0.04387(19) 0.1239(10) Uani 1 1 d . U . . .
H23A H 0.8148 0.7477 0.0091 0.149 Uiso 1 1 calc R . . . .
H23B H 0.8471 0.8435 0.0591 0.149 Uiso 1 1 calc R . . . .
C24 C 0.6611(4) 0.8202(3) 0.0084(2) 0.1447(13) Uani 1 1 d . U . . .
H24A H 0.6012 0.7651 -0.0122 0.174 Uiso 1 1 calc R . . . .
H24B H 0.6268 0.8562 0.0433 0.174 Uiso 1 1 calc R . . . .
C25 C 0.6751(8) 0.8800(5) -0.0474(3) 0.220(3) Uani 1 1 d . U . . .
H25A H 0.7171 0.8457 -0.0794 0.263 Uiso 1 1 calc R . . . .
H25B H 0.7303 0.9371 -0.0256 0.263 Uiso 1 1 calc R . . . .
C26 C 0.5524(8) 0.9088(5) -0.0898(4) 0.254(4) Uani 1 1 d . U . . .
H26A H 0.5714 0.9552 -0.1189 0.381 Uiso 1 1 calc GR . . . .
H26B H 0.5043 0.9355 -0.0585 0.381 Uiso 1 1 calc GR . . . .
H26C H 0.5037 0.8541 -0.1189 0.381 Uiso 1 1 calc GR . . . .
C27 C 0.7427(3) 0.7945(3) 0.16358(18) 0.1170(10) Uani 1 1 d . U . . .
H27A H 0.6514 0.7959 0.1485 0.140 Uiso 1 1 calc R . . . .
H27B H 0.7585 0.7613 0.2047 0.140 Uiso 1 1 calc R . . . .
C28 C 0.8006(4) 0.8925(3) 0.1851(2) 0.1365(12) Uani 1 1 d . U . . .
H28A H 0.7813 0.9282 0.1454 0.164 Uiso 1 1 calc R . . . .
H28B H 0.8922 0.8930 0.1996 0.164 Uiso 1 1 calc R . . . .
C29 C 0.7517(5) 0.9399(4) 0.2454(3) 0.1695(19) Uani 1 1 d . U . . .
H29C H 0.7247 0.8925 0.2723 0.203 Uiso 0.408(9) 1 calc R . P D 2
H29D H 0.8184 0.9838 0.2765 0.203 Uiso 0.408(9) 1 calc R . P D 2
H29A H 0.6611 0.9431 0.2281 0.203 Uiso 0.592(9) 1 calc R . P D 1
H29B H 0.7614 0.8981 0.2816 0.203 Uiso 0.592(9) 1 calc R . P D 1
C31 C 0.6968(3) 0.6451(2) 0.08276(18) 0.1083(8) Uani 1 1 d . U . . .
H31A H 0.6107 0.6626 0.0697 0.130 Uiso 1 1 calc R . . . .
H31B H 0.7151 0.6127 0.0408 0.130 Uiso 1 1 calc R . . . .
C32 C 0.7002(4) 0.5768(3) 0.1345(2) 0.1368(12) Uani 1 1 d D U . . .
H32A H 0.7824 0.5520 0.1411 0.164 Uiso 0.557(13) 1 calc R . P E 1
H32B H 0.6982 0.6127 0.1789 0.164 Uiso 0.557(13) 1 calc R . P E 1
H32C H 0.6698 0.6021 0.1747 0.164 Uiso 0.443(13) 1 calc R . P E 2
H32D H 0.7850 0.5580 0.1505 0.164 Uiso 0.443(13) 1 calc R . P E 2
C30A C 0.8035(11) 1.0274(6) 0.2764(5) 0.184(4) Uani 0.592(9) 1 d . U P D 1
H30A H 0.8923 1.0341 0.2767 0.277 Uiso 0.592(9) 1 calc GR . P D 1
H30B H 0.7937 1.0361 0.3238 0.277 Uiso 0.592(9) 1 calc GR . P D 1
H30C H 0.7615 1.0742 0.2507 0.277 Uiso 0.592(9) 1 calc GR . P D 1
C33A C 0.6053(14) 0.4963(9) 0.1225(7) 0.169(5) Uani 0.557(13) 1 d D U P E 1
H33A H 0.6082 0.4691 0.1659 0.203 Uiso 0.557(13) 1 calc R . P E 1
H33B H 0.5212 0.5161 0.1063 0.203 Uiso 0.557(13) 1 calc R . P E 1
C34A C 0.6309(18) 0.4280(13) 0.0710(10) 0.284(11) Uani 0.557(13) 1 d D U P E 1
H34A H 0.6010 0.4467 0.0252 0.426 Uiso 0.557(13) 1 calc GR . P E 1
H34B H 0.5882 0.3674 0.0732 0.426 Uiso 0.557(13) 1 calc GR . P E 1
H34C H 0.7209 0.4237 0.0797 0.426 Uiso 0.557(13) 1 calc GR . P E 1
C30B C 0.6470(14) 0.9892(10) 0.2159(9) 0.192(6) Uani 0.408(9) 1 d . U P D 2
H30D H 0.6759 1.0387 0.1920 0.287 Uiso 0.408(9) 1 calc GR . P D 2
H30E H 0.6108 1.0165 0.2527 0.287 Uiso 0.408(9) 1 calc GR . P D 2
H30F H 0.5838 0.9458 0.1831 0.287 Uiso 0.408(9) 1 calc GR . P D 2
C33B C 0.6057(19) 0.4917(12) 0.0882(8) 0.165(6) Uani 0.443(13) 1 d D U P E 2
H33C H 0.5362 0.5179 0.0583 0.197 Uiso 0.443(13) 1 calc R . P E 2
H33D H 0.6503 0.4571 0.0577 0.197 Uiso 0.443(13) 1 calc R . P E 2
C34B C 0.554(2) 0.4277(13) 0.1260(8) 0.262(12) Uani 0.443(13) 1 d D U P E 2
H34D H 0.5193 0.3702 0.0955 0.392 Uiso 0.443(13) 1 calc GR . P E 2
H34E H 0.4888 0.4552 0.1445 0.392 Uiso 0.443(13) 1 calc GR . P E 2
H34F H 0.6203 0.4137 0.1641 0.392 Uiso 0.443(13) 1 calc GR . P E 2
N5 N 0.33047(16) 0.29673(13) 0.42054(10) 0.0766(4) Uani 1 1 d . U . . .
C35 C 0.2245(2) 0.23536(17) 0.43845(13) 0.0819(5) Uani 1 1 d . U . . .
H35A H 0.1451 0.2624 0.4226 0.098 Uiso 1 1 calc R . . . .
H35B H 0.2170 0.1728 0.4120 0.098 Uiso 1 1 calc R . . . .
C36 C 0.2404(3) 0.2240(2) 0.51473(15) 0.1013(7) Uani 1 1 d . U . . .
H36A H 0.2365 0.2847 0.5412 0.122 Uiso 1 1 calc R . . . .
H36B H 0.3230 0.2027 0.5328 0.122 Uiso 1 1 calc R . . . .
C37 C 0.1355(4) 0.1517(4) 0.5243(2) 0.1445(14) Uani 1 1 d . U . . .
H37A H 0.1486 0.0900 0.5026 0.173 Uiso 1 1 calc R . . . .
H37B H 0.1474 0.1481 0.5742 0.173 Uiso 1 1 calc R . . . .
C38 C 0.0072(5) 0.1674(5) 0.4974(3) 0.211(3) Uani 1 1 d . U . . .
H38A H -0.0113 0.1599 0.4470 0.317 Uiso 1 1 calc GR . . . .
H38B H -0.0062 0.2306 0.5145 0.317 Uiso 1 1 calc GR . . . .
H38C H -0.0479 0.1224 0.5125 0.317 Uiso 1 1 calc GR . . . .
C39 C 0.3469(2) 0.39714(16) 0.45853(14) 0.0854(6) Uani 1 1 d . U . . .
H39A H 0.3857 0.3950 0.5078 0.102 Uiso 1 1 calc R . . . .
H39B H 0.4067 0.4349 0.4400 0.102 Uiso 1 1 calc R . . . .
C40 C 0.2292(3) 0.44832(19) 0.45443(17) 0.0993(7) Uani 1 1 d . U . . .
H40A H 0.1688 0.4132 0.4742 0.119 Uiso 1 1 calc R . . . .
H40B H 0.1895 0.4528 0.4057 0.119 Uiso 1 1 calc R . . . .
C41 C 0.2649(3) 0.54642(19) 0.49476(17) 0.1030(8) Uani 1 1 d . U . . .
H41A H 0.3152 0.5411 0.5414 0.124 Uiso 1 1 calc R . . . .
H41B H 0.3180 0.5828 0.4713 0.124 Uiso 1 1 calc R . . . .
C42 C 0.1537(4) 0.5997(2) 0.5018(2) 0.1272(11) Uani 1 1 d . U . . .
H42A H 0.1000 0.6016 0.4561 0.191 Uiso 1 1 calc GR . . . .
H42B H 0.1835 0.6632 0.5239 0.191 Uiso 1 1 calc GR . . . .
H42C H 0.1062 0.5684 0.5300 0.191 Uiso 1 1 calc GR . . . .
C43 C 0.4575(2) 0.25736(18) 0.44334(15) 0.0891(6) Uani 1 1 d . U . . .
H43A H 0.5213 0.2968 0.4289 0.107 Uiso 1 1 calc R . . . .
H43B H 0.4801 0.2636 0.4943 0.107 Uiso 1 1 calc R . . . .
C44 C 0.4652(3) 0.1560(2) 0.41596(18) 0.1049(8) Uani 1 1 d . U . . .
H44A H 0.4431 0.1481 0.3650 0.126 Uiso 1 1 calc R . . . .
H44B H 0.4047 0.1150 0.4315 0.126 Uiso 1 1 calc R . . . .
C45 C 0.5983(3) 0.1280(3) 0.4420(2) 0.1323(12) Uani 1 1 d . U . . .
H45A H 0.6567 0.1654 0.4224 0.159 Uiso 1 1 calc R . . . .
H45B H 0.6233 0.1437 0.4928 0.159 Uiso 1 1 calc R . . . .
C46 C 0.6116(5) 0.0265(4) 0.4240(3) 0.174(2) Uani 1 1 d . U . . .
H46A H 0.5883 0.0103 0.3739 0.261 Uiso 1 1 calc GR . . . .
H46B H 0.5570 -0.0112 0.4449 0.261 Uiso 1 1 calc GR . . . .
H46C H 0.6983 0.0146 0.4416 0.261 Uiso 1 1 calc GR . . . .
C47 C 0.2927(2) 0.29602(18) 0.34175(13) 0.0863(6) Uani 1 1 d . U . . .
H47A H 0.2781 0.2305 0.3201 0.104 Uiso 1 1 calc R . . . .
H47B H 0.2123 0.3232 0.3302 0.104 Uiso 1 1 calc R . . . .
C48 C 0.3846(4) 0.3476(3) 0.30883(19) 0.1252(11) Uani 1 1 d D U . . .
H48A H 0.4707 0.3410 0.3341 0.150 Uiso 0.593(10) 1 calc R . P F 1
H48B H 0.3726 0.4146 0.3132 0.150 Uiso 0.593(10) 1 calc R . P F 1
H48C H 0.4050 0.4128 0.3310 0.150 Uiso 0.407(10) 1 calc R . P F 2
H48D H 0.4626 0.3171 0.3141 0.150 Uiso 0.407(10) 1 calc R . P F 2
C49A C 0.3666(10) 0.3072(9) 0.2247(5) 0.166(4) Uani 0.593(10) 1 d D U P F 1
H49A H 0.4397 0.3274 0.2073 0.199 Uiso 0.593(10) 1 calc R . P F 1
H49B H 0.3502 0.2386 0.2160 0.199 Uiso 0.593(10) 1 calc R . P F 1
C50A C 0.2581(10) 0.3523(8) 0.1958(6) 0.177(4) Uani 0.593(10) 1 d D U P F 1
H50A H 0.2413 0.3421 0.1454 0.266 Uiso 0.593(10) 1 calc GR . P F 1
H50B H 0.2734 0.4191 0.2117 0.266 Uiso 0.593(10) 1 calc GR . P F 1
H50C H 0.1860 0.3261 0.2107 0.266 Uiso 0.593(10) 1 calc GR . P F 1
C49B C 0.3209(12) 0.3443(10) 0.2328(5) 0.122(3) Uani 0.407(10) 1 d D U P F 2
H49C H 0.2914 0.2785 0.2147 0.146 Uiso 0.407(10) 1 calc R . P F 2
H49D H 0.2458 0.3780 0.2302 0.146 Uiso 0.407(10) 1 calc R . P F 2
C50B C 0.3901(15) 0.3814(11) 0.1849(7) 0.183(6) Uani 0.407(10) 1 d D U P F 2
H50D H 0.3326 0.4079 0.1491 0.274 Uiso 0.407(10) 1 calc GR . P F 2
H50E H 0.4281 0.3310 0.1634 0.274 Uiso 0.407(10) 1 calc GR . P F 2
H50F H 0.4554 0.4297 0.2104 0.274 Uiso 0.407(10) 1 calc GR . P F 2
S2 S 0.20674(7) 0.96392(4) 0.28452(4) 0.0968(2) Uani 1 1 d . U . . .
O6 O -0.2874(2) 0.3450(2) 0.29195(17) 0.1415(9) Uani 1 1 d . U . . .
O7 O -0.05659(18) 0.77700(14) 0.31456(11) 0.1011(5) Uani 1 1 d . U . . .
O8 O 0.3392(2) 0.94607(16) 0.29159(16) 0.1307(8) Uani 1 1 d . U . . .
O9 O 0.1898(2) 1.06251(13) 0.30124(12) 0.1225(7) Uani 1 1 d . U . . .
O10 O 0.1280(2) 0.91992(15) 0.21792(10) 0.1111(6) Uani 1 1 d . U . . .
N3 N 0.06730(18) 0.65498(14) 0.31557(12) 0.0868(5) Uani 1 1 d . U . . .
H3 H 0.1435 0.6418 0.3159 0.104 Uiso 1 1 calc R . . . .
N4 N 0.1580(2) 0.80759(15) 0.34280(13) 0.0950(6) Uani 1 1 d . U . . .
H4 H 0.2299 0.7840 0.3507 0.114 Uiso 1 1 calc R . . . .
C10 C -0.2590(5) 0.2532(3) 0.2729(3) 0.1698(19) Uani 1 1 d . U . . .
H10A H -0.2425 0.2485 0.2269 0.255 Uiso 1 1 calc GR . . . .
H10B H -0.3298 0.2085 0.2727 0.255 Uiso 1 1 calc GR . . . .
H10C H -0.1852 0.2394 0.3062 0.255 Uiso 1 1 calc GR . . . .
C11 C -0.1959(3) 0.4185(2) 0.29511(17) 0.1033(8) Uani 1 1 d . U . . .
C12 C -0.2245(3) 0.5066(2) 0.31961(16) 0.0999(7) Uani 1 1 d . U . . .
H12 H -0.3015 0.5127 0.3321 0.120 Uiso 1 1 calc R . . . .
C13 C -0.1411(2) 0.5842(2) 0.32553(14) 0.0898(6) Uani 1 1 d . U . . .
H13 H -0.1616 0.6431 0.3424 0.108 Uiso 1 1 calc R . . . .
C14 C -0.0255(2) 0.57769(18) 0.30696(13) 0.0810(5) Uani 1 1 d . U . . .
C15 C 0.0018(2) 0.48976(19) 0.28167(15) 0.0929(7) Uani 1 1 d . U . . .
H15 H 0.0779 0.4840 0.2681 0.112 Uiso 1 1 calc R . . . .
C16 C -0.0823(3) 0.4095(2) 0.27600(18) 0.1034(8) Uani 1 1 d . U . . .
H16 H -0.0622 0.3502 0.2595 0.124 Uiso 1 1 calc R . . . .
C17 C 0.0488(2) 0.74901(18) 0.32344(13) 0.0843(6) Uani 1 1 d . U . . .
C18 C 0.1555(3) 0.9075(2) 0.35022(15) 0.1027(8) Uani 1 1 d . U . . .
H18A H 0.2090 0.9342 0.3957 0.123 Uiso 1 1 calc R . . . .
H18B H 0.0693 0.9216 0.3498 0.123 Uiso 1 1 calc R . . . .

loop_
_atom_site_aniso_label
_atom_site_aniso_U_11
_atom_site_aniso_U_22
_atom_site_aniso_U_33
_atom_site_aniso_U_23
_atom_site_aniso_U_13
_atom_site_aniso_U_12
S1 0.0709(3) 0.0965(4) 0.0743(3) 0.0065(3) 0.0104(2) 0.0123(2)
O2 0.0887(12) 0.209(2) 0.0841(12) 0.0120(13) 0.0187(9) 0.0535(14)
O3 0.1104(12) 0.1078(12) 0.0759(10) 0.0032(9) 0.0132(9) 0.0257(10)
O4 0.0933(11) 0.1147(13) 0.0950(12) 0.0182(10) 0.0136(9) 0.0280(9)
O5 0.0710(9) 0.1100(13) 0.1107(13) -0.0061(10) 0.0120(8) 0.0055(8)
N1 0.1096(16) 0.157(2) 0.0770(13) 0.0265(13) 0.0208(11) 0.0334(15)
N2 0.1012(14) 0.1298(18) 0.0758(12) 0.0222(12) 0.0137(10) 0.0160(13)
C8 0.0741(13) 0.150(2) 0.0804(15) 0.0215(15) 0.0170(11) 0.0133(14)
C9 0.0765(13) 0.142(2) 0.0853(16) 0.0260(15) 0.0121(11) 0.0108(14)
O1A 0.174(8) 0.168(8) 0.087(3) 0.028(4) 0.000(4) 0.046(6)
C1A 0.126(6) 0.147(8) 0.093(9) 0.041(6) -0.001(5) 0.004(5)
C5A 0.100(5) 0.132(5) 0.079(4) 0.027(3) 0.017(3) 0.033(4)
C4A 0.082(5) 0.105(4) 0.093(4) 0.028(3) 0.029(3) 0.011(4)
C3A 0.098(4) 0.115(6) 0.097(4) 0.040(3) 0.022(3) 0.022(4)
C2A 0.135(6) 0.158(7) 0.079(4) 0.028(3) 0.015(3) 0.043(5)
C7A 0.171(8) 0.179(9) 0.080(3) 0.015(4) 0.018(4) 0.069(8)
C6A 0.154(7) 0.174(9) 0.080(3) 0.017(4) 0.014(4) 0.072(7)
O1B 0.175(8) 0.200(12) 0.080(4) 0.041(5) 0.025(4) 0.069(8)
C1B 0.187(10) 0.230(18) 0.087(9) 0.045(9) 0.009(7) 0.072(11)
C5B 0.096(5) 0.133(6) 0.079(4) 0.024(3) 0.032(3) 0.021(4)
C6B 0.130(6) 0.207(13) 0.084(4) 0.041(5) 0.042(4) 0.084(8)
C7B 0.157(7) 0.207(13) 0.080(4) 0.042(5) 0.042(4) 0.080(8)
C2B 0.138(6) 0.158(8) 0.081(4) 0.046(4) 0.026(4) 0.053(6)
C3B 0.099(5) 0.115(6) 0.093(4) 0.029(4) 0.018(3) 0.006(4)
C4B 0.077(4) 0.106(5) 0.088(4) 0.021(3) 0.025(3) -0.002(3)
N6 0.0808(11) 0.1089(15) 0.0885(13) -0.0081(11) 0.0157(10) -0.0066(10)
C19 0.0792(14) 0.126(2) 0.0934(17) -0.0134(15) 0.0118(12) -0.0092(13)
C20 0.0877(16) 0.148(3) 0.0966(19) -0.0142(17) 0.0205(14) 0.0032(16)
C21 0.0885(17) 0.175(3) 0.118(2) -0.016(2) 0.0154(16) 0.0120(19)
C22 0.124(3) 0.273(7) 0.161(4) -0.045(4) 0.012(3) 0.072(4)
C23 0.127(2) 0.129(3) 0.106(2) 0.0062(18) 0.0198(18) -0.0080(19)
C24 0.152(3) 0.139(3) 0.123(3) 0.004(2) -0.003(2) 0.013(2)
C25 0.285(8) 0.177(5) 0.169(5) 0.063(4) -0.012(5) -0.004(5)
C26 0.301(9) 0.205(7) 0.213(7) 0.065(5) -0.046(6) 0.032(6)
C27 0.0996(18) 0.138(3) 0.106(2) -0.0124(18) 0.0202(15) 0.0154(17)
C28 0.145(3) 0.119(2) 0.129(3) -0.015(2) 0.013(2) 0.023(2)
C29 0.177(4) 0.149(3) 0.167(4) -0.037(3) 0.027(3) 0.053(3)
C31 0.0770(14) 0.121(2) 0.116(2) -0.0011(17) 0.0128(14) -0.0058(13)
C32 0.108(2) 0.135(3) 0.164(3) 0.025(2) 0.029(2) -0.0091(19)
C30A 0.252(11) 0.128(5) 0.181(8) -0.029(5) 0.086(7) 0.031(5)
C33A 0.162(8) 0.172(8) 0.165(10) 0.059(7) 0.024(7) -0.039(6)
C34A 0.297(19) 0.217(12) 0.32(2) -0.057(14) 0.108(16) -0.061(12)
C30B 0.187(10) 0.142(9) 0.245(15) 0.014(9) 0.047(9) 0.039(8)
C33B 0.186(11) 0.157(8) 0.146(10) -0.006(7) 0.066(9) -0.056(7)
C34B 0.34(2) 0.226(14) 0.185(12) -0.016(10) 0.082(13) -0.167(16)
N5 0.0733(9) 0.0729(10) 0.0761(10) -0.0009(8) 0.0086(8) 0.0026(7)
C35 0.0796(12) 0.0748(12) 0.0853(14) -0.0003(10) 0.0144(10) 0.0006(10)
C36 0.1091(18) 0.1039(19) 0.0914(17) 0.0098(14) 0.0258(14) 0.0119(14)
C37 0.143(3) 0.178(4) 0.129(3) 0.045(3) 0.055(2) 0.016(3)
C38 0.140(4) 0.318(9) 0.199(6) 0.105(6) 0.055(3) 0.013(4)
C39 0.0844(13) 0.0716(12) 0.0899(15) -0.0057(10) 0.0090(11) 0.0024(10)
C40 0.0948(16) 0.0811(15) 0.1108(19) -0.0031(13) 0.0073(14) 0.0120(12)
C41 0.1160(19) 0.0792(15) 0.111(2) 0.0010(13) 0.0279(16) 0.0064(13)
C42 0.144(3) 0.104(2) 0.126(3) -0.0064(18) 0.018(2) 0.0358(19)
C43 0.0741(12) 0.0906(15) 0.0931(16) -0.0008(12) 0.0058(11) 0.0091(10)
C44 0.0935(16) 0.0931(17) 0.119(2) -0.0024(15) 0.0111(15) 0.0202(13)
C45 0.111(2) 0.131(3) 0.150(3) -0.001(2) 0.020(2) 0.0399(19)
C46 0.158(4) 0.156(4) 0.212(5) 0.018(3) 0.037(3) 0.076(3)
C47 0.0931(14) 0.0813(14) 0.0773(13) 0.0027(10) 0.0106(11) 0.0040(11)
C48 0.147(3) 0.123(2) 0.108(2) 0.0186(18) 0.0380(19) -0.009(2)
C49A 0.151(7) 0.214(10) 0.161(6) 0.074(6) 0.069(5) 0.029(6)
C50A 0.196(8) 0.186(9) 0.153(8) 0.013(6) 0.049(6) 0.035(6)
C49B 0.135(8) 0.167(9) 0.080(4) 0.037(5) 0.039(4) 0.044(6)
C50B 0.216(14) 0.211(13) 0.154(9) 0.050(9) 0.097(9) 0.029(10)
S2 0.1150(5) 0.0714(3) 0.0886(4) -0.0031(3) 0.0027(3) -0.0044(3)
O6 0.1160(16) 0.1251(18) 0.181(3) 0.0155(17) 0.0409(16) -0.0140(13)
O7 0.0992(12) 0.1029(12) 0.1089(13) 0.0171(10) 0.0303(10) 0.0365(10)
O8 0.1084(14) 0.0973(14) 0.177(2) 0.0065(14) 0.0241(14) -0.0070(10)
O9 0.1568(18) 0.0728(10) 0.1118(15) -0.0012(9) -0.0135(13) 0.0045(10)
O10 0.1422(16) 0.0983(12) 0.0770(11) -0.0073(9) 0.0096(10) -0.0111(11)
N3 0.0757(10) 0.0849(12) 0.1043(14) 0.0125(10) 0.0271(10) 0.0180(9)
N4 0.0995(14) 0.0817(12) 0.1027(15) 0.0106(10) 0.0202(11) 0.0153(10)
C10 0.174(4) 0.119(3) 0.220(6) 0.013(3) 0.069(4) -0.017(3)
C11 0.0856(15) 0.112(2) 0.110(2) 0.0215(16) 0.0188(14) -0.0005(13)
C12 0.0823(14) 0.122(2) 0.1002(18) 0.0185(15) 0.0280(13) 0.0110(14)
C13 0.0822(13) 0.1055(17) 0.0849(15) 0.0110(12) 0.0241(11) 0.0187(12)
C14 0.0756(12) 0.0901(14) 0.0796(13) 0.0164(11) 0.0170(10) 0.0187(10)
C15 0.0806(13) 0.0925(16) 0.1090(18) 0.0156(13) 0.0242(13) 0.0212(12)
C16 0.0996(17) 0.0903(17) 0.120(2) 0.0126(15) 0.0229(15) 0.0172(13)
C17 0.0945(15) 0.0883(14) 0.0762(13) 0.0132(11) 0.0265(11) 0.0250(12)
C18 0.131(2) 0.0874(16) 0.0812(15) -0.0026(12) 0.0130(14) 0.0161(14)

loop_
_atom_type_symbol
_atom_type_description
_atom_type_scat_dispersion_real
_atom_type_scat_dispersion_imag
_atom_type_scat_source
C C 0.0181 0.0091 'International Tables Vol C Tables 4.2.6.8 and 6.1.1.4'
H H 0.0000 0.0000 'International Tables Vol C Tables 4.2.6.8 and 6.1.1.4'
N N 0.0311 0.0180 'International Tables Vol C Tables 4.2.6.8 and 6.1.1.4'
O O 0.0492 0.0322 'International Tables Vol C Tables 4.2.6.8 and 6.1.1.4'
S S 0.3331 0.5567 'International Tables Vol C Tables 4.2.6.8 and 6.1.1.4'

loop_
_exptl_crystal_face_index_h
_exptl_crystal_face_index_k
_exptl_crystal_face_index_l
_exptl_crystal_face_perp_dist
0 1 0 0.0559
0 -1 0 0.0559
-5 0 1 0.1412
5 0 -1 0.1172
0 0 1 0.0184
0 0 -1 0.0144

loop_
_geom_angle_atom_site_label_1
_geom_angle_atom_site_label_2
_geom_angle_atom_site_label_3
_geom_angle
O3 S1 C9 105.35(15)
O4 S1 O3 112.98(11)
O4 S1 O5 114.16(13)
O4 S1 C9 104.63(12)
O5 S1 O3 111.77(11)
O5 S1 C9 107.10(13)
C8 N1 H1A 119.8
C8 N1 H1B 113.4
C8 N1 C5A 120.5(4)
C8 N1 C5B 133.2(5)
C5A N1 H1A 119.8
C5B N1 H1B 113.4
C8 N2 H2 119.4
C8 N2 C9 121.1(3)
C9 N2 H2 119.4
O2 C8 N1 123.8(3)
O2 C8 N2 122.5(3)
N2 C8 N1 113.7(3)
S1 C9 H9A 109.1
S1 C9 H9B 109.1
N2 C9 S1 112.48(19)
N2 C9 H9A 109.1
N2 C9 H9B 109.1
H9A C9 H9B 107.8
C1A O1A C2A 121.2(15)
O1A C1A H1AA 109.5
O1A C1A H1AB 109.5
O1A C1A H1AC 109.5
H1AA C1A H1AB 109.5
H1AA C1A H1AC 109.5
H1AB C1A H1AC 109.5
C4A C5A N1 110.8(5)
C4A C5A C6A 120.0
C6A C5A N1 129.2(5)
C5A C4A H4A 120.0
C3A C4A C5A 120.0
C3A C4A H4A 120.0
C4A C3A H3A 120.0
C4A C3A C2A 120.0
C2A C3A H3A 120.0
C3A C2A O1A 125.5(8)
C7A C2A O1A 114.5(8)
C7A C2A C3A 120.0
C2A C7A H7A 120.0
C2A C7A C6A 120.0
C6A C7A H7A 120.0
C5A C6A H6A 120.0
C7A C6A C5A 120.0
C7A C6A H6A 120.0
C2B O1B C1B 112.1(16)
O1B C1B H1BA 109.5
O1B C1B H1BB 109.5
O1B C1B H1BC 109.5
H1BA C1B H1BB 109.5
H1BA C1B H1BC 109.5
H1BB C1B H1BC 109.5
C6B C5B N1 117.9(5)
C6B C5B C4B 120.0
C4B C5B N1 121.8(5)
C5B C6B H6B 120.0
C5B C6B C7B 120.0
C7B C6B H6B 120.0
C6B C7B H7B 120.0
C2B C7B C6B 120.0
C2B C7B H7B 120.0
O1B C2B C7B 114.0(8)
O1B C2B C3B 125.9(8)
C7B C2B C3B 120.0
C2B C3B H3B 120.0
C4B C3B C2B 120.0
C4B C3B H3B 120.0
C5B C4B H4B 120.0
C3B C4B C5B 120.0
C3B C4B H4B 120.0
C23 N6 C19 109.6(2)
C23 N6 C27 111.9(3)
C23 N6 C31 109.9(2)
C27 N6 C19 107.5(2)
C31 N6 C19 110.2(2)
C31 N6 C27 107.7(2)
N6 C19 H19A 108.5
N6 C19 H19B 108.5
H19A C19 H19B 107.5
C20 C19 N6 115.0(2)
C20 C19 H19A 108.5
C20 C19 H19B 108.5
C19 C20 H20A 109.6
C19 C20 H20B 109.6
C19 C20 C21 110.2(3)
H20A C20 H20B 108.1
C21 C20 H20A 109.6
C21 C20 H20B 109.6
C20 C21 H21A 108.9
C20 C21 H21B 108.9
H21A C21 H21B 107.7
C22 C21 C20 113.5(3)
C22 C21 H21A 108.9
C22 C21 H21B 108.9
C21 C22 H22A 109.5
C21 C22 H22B 109.5
C21 C22 H22C 109.5
H22A C22 H22B 109.5
H22A C22 H22C 109.5
H22B C22 H22C 109.5
N6 C23 H23A 108.0
N6 C23 H23B 108.0
N6 C23 C24 117.1(3)
H23A C23 H23B 107.3
C24 C23 H23A 108.0
C24 C23 H23B 108.0
C23 C24 H24A 109.2
C23 C24 H24B 109.2
H24A C24 H24B 107.9
C25 C24 C23 112.0(5)
C25 C24 H24A 109.2
C25 C24 H24B 109.2
C24 C25 H25A 108.4
C24 C25 H25B 108.4
C24 C25 C26 115.4(7)
H25A C25 H25B 107.5
C26 C25 H25A 108.4
C26 C25 H25B 108.4
C25 C26 H26A 109.5
C25 C26 H26B 109.5
C25 C26 H26C 109.5
H26A C26 H26B 109.5
H26A C26 H26C 109.5
H26B C26 H26C 109.5
N6 C27 H27A 107.9
N6 C27 H27B 107.9
H27A C27 H27B 107.2
C28 C27 N6 117.5(3)
C28 C27 H27A 107.9
C28 C27 H27B 107.9
C27 C28 H28A 109.4
C27 C28 H28B 109.4
C27 C28 C29 111.2(4)
H28A C28 H28B 108.0
C29 C28 H28A 109.4
C29 C28 H28B 109.4
C28 C29 H29C 110.2
C28 C29 H29D 110.2
C28 C29 H29A 107.5
C28 C29 H29B 107.5
H29C C29 H29D 108.5
H29A C29 H29B 107.0
C30A C29 C28 119.4(6)
C30A C29 H29A 107.5
C30A C29 H29B 107.5
C30B C29 C28 107.8(8)
C30B C29 H29C 110.2
C30B C29 H29D 110.2
N6 C31 H31A 108.0
N6 C31 H31B 108.0
H31A C31 H31B 107.2
C32 C31 N6 117.3(3)
C32 C31 H31A 108.0
C32 C31 H31B 108.0
C31 C32 H32A 107.0
C31 C32 H32B 107.0
C31 C32 H32C 111.7
C31 C32 H32D 111.7
C31 C32 C33B 100.5(7)
H32A C32 H32B 106.8
H32C C32 H32D 109.4
C33A C32 C31 121.2(6)
C33A C32 H32A 107.0
C33A C32 H32B 107.0
C33B C32 H32C 111.7
C33B C32 H32D 111.7
C29 C30A H30A 109.5
C29 C30A H30B 109.5
C29 C30A H30C 109.5
H30A C30A H30B 109.5
H30A C30A H30C 109.5
H30B C30A H30C 109.5
C32 C33A H33A 110.0
C32 C33A H33B 110.0
H33A C33A H33B 108.4
C34A C33A C32 108.4(12)
C34A C33A H33A 110.0
C34A C33A H33B 110.0
C33A C34A H34A 109.5
C33A C34A H34B 109.5
C33A C34A H34C 109.5
H34A C34A H34B 109.5
H34A C34A H34C 109.5
H34B C34A H34C 109.5
C29 C30B H30D 109.5
C29 C30B H30E 109.5
C29 C30B H30F 109.5
H30D C30B H30E 109.5
H30D C30B H30F 109.5
H30E C30B H30F 109.5
C32 C33B H33C 108.5
C32 C33B H33D 108.5
H33C C33B H33D 107.5
C34B C33B C32 115.2(12)
C34B C33B H33C 108.5
C34B C33B H33D 108.5
C33B C34B H34D 109.5
C33B C34B H34E 109.5
C33B C34B H34F 109.5
H34D C34B H34E 109.5
H34D C34B H34F 109.5
H34E C34B H34F 109.5
C39 N5 C35 111.93(18)
C43 N5 C35 110.92(19)
C43 N5 C39 105.97(16)
C47 N5 C35 105.46(17)
C47 N5 C39 111.25(18)
C47 N5 C43 111.44(19)
N5 C35 H35A 108.3
N5 C35 H35B 108.3
H35A C35 H35B 107.4
C36 C35 N5 115.9(2)
C36 C35 H35A 108.3
C36 C35 H35B 108.3
C35 C36 H36A 109.6
C35 C36 H36B 109.6
C35 C36 C37 110.4(3)
H36A C36 H36B 108.1
C37 C36 H36A 109.6
C37 C36 H36B 109.6
C36 C37 H37A 107.8
C36 C37 H37B 107.8
H37A C37 H37B 107.1
C38 C37 C36 118.1(4)
C38 C37 H37A 107.8
C38 C37 H37B 107.8
C37 C38 H38A 109.5
C37 C38 H38B 109.5
C37 C38 H38C 109.5
H38A C38 H38B 109.5
H38A C38 H38C 109.5
H38B C38 H38C 109.5
N5 C39 H39A 108.0
N5 C39 H39B 108.0
H39A C39 H39B 107.2
C40 C39 N5 117.4(2)
C40 C39 H39A 108.0
C40 C39 H39B 108.0
C39 C40 H40A 109.8
C39 C40 H40B 109.8
C39 C40 C41 109.5(2)
H40A C40 H40B 108.2
C41 C40 H40A 109.8
C41 C40 H40B 109.8
C40 C41 H41A 108.7
C40 C41 H41B 108.7
H41A C41 H41B 107.6
C42 C41 C40 114.2(3)
C42 C41 H41A 108.7
C42 C41 H41B 108.7
C41 C42 H42A 109.5
C41 C42 H42B 109.5
C41 C42 H42C 109.5
H42A C42 H42B 109.5
H42A C42 H42C 109.5
H42B C42 H42C 109.5
N5 C43 H43A 108.1
N5 C43 H43B 108.1
H43A C43 H43B 107.3
C44 C43 N5 116.9(2)
C44 C43 H43A 108.1
C44 C43 H43B 108.1
C43 C44 H44A 109.5
C43 C44 H44B 109.5
C43 C44 C45 110.6(3)
H44A C44 H44B 108.1
C45 C44 H44A 109.5
C45 C44 H44B 109.5
C44 C45 H45A 108.7
C44 C45 H45B 108.7
H45A C45 H45B 107.6
C46 C45 C44 114.4(3)
C46 C45 H45A 108.7
C46 C45 H45B 108.7
C45 C46 H46A 109.5
C45 C46 H46B 109.5
C45 C46 H46C 109.5
H46A C46 H46B 109.5
H46A C46 H46C 109.5
H46B C46 H46C 109.5
N5 C47 H47A 108.1
N5 C47 H47B 108.1
H47A C47 H47B 107.3
C48 C47 N5 117.0(2)
C48 C47 H47A 108.1
C48 C47 H47B 108.1
C47 C48 H48A 109.1
C47 C48 H48B 109.1
C47 C48 H48C 110.4
C47 C48 H48D 110.4
C47 C48 C49A 112.4(5)
H48A C48 H48B 107.8
H48C C48 H48D 108.6
C49A C48 H48A 109.1
C49A C48 H48B 109.1
C49B C48 C47 106.7(5)
C49B C48 H48C 110.4
C49B C48 H48D 110.4
C48 C49A H49A 111.9
C48 C49A H49B 111.9
H49A C49A H49B 109.6
C50A C49A C48 99.2(8)
C50A C49A H49A 111.9
C50A C49A H49B 111.9
C49A C50A H50A 109.5
C49A C50A H50B 109.5
C49A C50A H50C 109.5
H50A C50A H50B 109.5
H50A C50A H50C 109.5
H50B C50A H50C 109.5
C48 C49B H49C 107.3
C48 C49B H49D 107.3
H49C C49B H49D 106.9
C50B C49B C48 120.1(11)
C50B C49B H49C 107.3
C50B C49B H49D 107.3
C49B C50B H50D 109.5
C49B C50B H50E 109.5
C49B C50B H50F 109.5
H50D C50B H50E 109.5
H50D C50B H50F 109.5
H50E C50B H50F 109.5
O8 S2 C18 105.73(16)
O9 S2 O8 113.62(14)
O9 S2 C18 104.25(15)
O10 S2 O8 111.60(15)
O10 S2 O9 113.97(13)
O10 S2 C18 106.78(14)
C11 O6 C10 117.5(3)
C14 N3 H3 116.7
C17 N3 H3 116.7
C17 N3 C14 126.6(2)
C17 N4 H4 119.6
C17 N4 C18 120.7(2)
C18 N4 H4 119.6
O6 C10 H10A 109.5
O6 C10 H10B 109.5
O6 C10 H10C 109.5
H10A C10 H10B 109.5
H10A C10 H10C 109.5
H10B C10 H10C 109.5
O6 C11 C12 115.0(3)
O6 C11 C16 125.1(3)
C12 C11 C16 119.9(3)
C11 C12 H12 119.9
C13 C12 C11 120.3(2)
C13 C12 H12 119.9
C12 C13 H13 119.3
C12 C13 C14 121.4(3)
C14 C13 H13 119.3
C13 C14 N3 123.7(2)
C15 C14 N3 118.2(2)
C15 C14 C13 118.1(2)
C14 C15 H15 119.4
C14 C15 C16 121.1(2)
C16 C15 H15 119.4
C11 C16 C15 119.2(3)
C11 C16 H16 120.4
C15 C16 H16 120.4
O7 C17 N3 122.9(3)
O7 C17 N4 123.4(2)
N4 C17 N3 113.7(2)
S2 C18 H18A 108.6
S2 C18 H18B 108.6
N4 C18 S2 114.6(2)
N4 C18 H18A 108.6
N4 C18 H18B 108.6
H18A C18 H18B 107.6

loop_
_geom_bond_atom_site_label_1
_geom_bond_atom_site_label_2
_geom_bond_distance
S1 O3 1.4498(19)
S1 O4 1.4417(19)
S1 O5 1.4432(18)
S1 C9 1.779(3)
O2 C8 1.221(4)
N1 H1A 0.8600
N1 H1B 0.8600
N1 C8 1.367(4)
N1 C5A 1.447(6)
N1 C5B 1.407(7)
N2 H2 0.8600
N2 C8 1.354(4)
N2 C9 1.437(4)
C9 H9A 0.9700
C9 H9B 0.9700
O1A C1A 1.387(13)
O1A C2A 1.391(12)
C1A H1AA 0.9600
C1A H1AB 0.9600
C1A H1AC 0.9600
C5A C4A 1.3900
C5A C6A 1.3900
C4A H4A 0.9300
C4A C3A 1.3900
C3A H3A 0.9300
C3A C2A 1.3900
C2A C7A 1.3900
C7A H7A 0.9300
C7A C6A 1.3900
C6A H6A 0.9300
O1B C1B 1.422(16)
O1B C2B 1.370(12)
C1B H1BA 0.9600
C1B H1BB 0.9600
C1B H1BC 0.9600
C5B C6B 1.3900
C5B C4B 1.3900
C6B H6B 0.9300
C6B C7B 1.3900
C7B H7B 0.9300
C7B C2B 1.3900
C2B C3B 1.3900
C3B H3B 0.9300
C3B C4B 1.3900
C4B H4B 0.9300
N6 C19 1.535(4)
N6 C23 1.484(4)
N6 C27 1.531(4)
N6 C31 1.519(4)
C19 H19A 0.9700
C19 H19B 0.9700
C19 C20 1.498(4)
C20 H20A 0.9700
C20 H20B 0.9700
C20 C21 1.509(5)
C21 H21A 0.9700
C21 H21B 0.9700
C21 C22 1.507(5)
C22 H22A 0.9600
C22 H22B 0.9600
C22 H22C 0.9600
C23 H23A 0.9700
C23 H23B 0.9700
C23 C24 1.501(5)
C24 H24A 0.9700
C24 H24B 0.9700
C24 C25 1.489(7)
C25 H25A 0.9700
C25 H25B 0.9700
C25 C26 1.512(9)
C26 H26A 0.9600
C26 H26B 0.9600
C26 H26C 0.9600
C27 H27A 0.9700
C27 H27B 0.9700
C27 C28 1.466(5)
C28 H28A 0.9700
C28 H28B 0.9700
C28 C29 1.520(6)
C29 H29C 0.9700
C29 H29D 0.9700
C29 H29A 0.9700
C29 H29B 0.9700
C29 C30A 1.350(10)
C29 C30B 1.424(14)
C31 H31A 0.9700
C31 H31B 0.9700
C31 C32 1.480(5)
C32 H32A 0.9700
C32 H32B 0.9700
C32 H32C 0.9700
C32 H32D 0.9700
C32 C33A 1.446(10)
C32 C33B 1.583(12)
C30A H30A 0.9600
C30A H30B 0.9600
C30A H30C 0.9600
C33A H33A 0.9700
C33A H33B 0.9700
C33A C34A 1.416(16)
C34A H34A 0.9600
C34A H34B 0.9600
C34A H34C 0.9600
C30B H30D 0.9600
C30B H30E 0.9600
C30B H30F 0.9600
C33B H33C 0.9700
C33B H33D 0.9700
C33B C34B 1.399(15)
C34B H34D 0.9600
C34B H34E 0.9600
C34B H34F 0.9600
N5 C35 1.521(3)
N5 C39 1.520(3)
N5 C43 1.518(3)
N5 C47 1.511(3)
C35 H35A 0.9700
C35 H35B 0.9700
C35 C36 1.500(4)
C36 H36A 0.9700
C36 H36B 0.9700
C36 C37 1.537(5)
C37 H37A 0.9700
C37 H37B 0.9700
C37 C38 1.417(6)
C38 H38A 0.9600
C38 H38B 0.9600
C38 H38C 0.9600
C39 H39A 0.9700
C39 H39B 0.9700
C39 C40 1.508(4)
C40 H40A 0.9700
C40 H40B 0.9700
C40 C41 1.509(4)
C41 H41A 0.9700
C41 H41B 0.9700
C41 C42 1.497(4)
C42 H42A 0.9600
C42 H42B 0.9600
C42 H42C 0.9600
C43 H43A 0.9700
C43 H43B 0.9700
C43 C44 1.501(4)
C44 H44A 0.9700
C44 H44B 0.9700
C44 C45 1.518(4)
C45 H45A 0.9700
C45 H45B 0.9700
C45 C46 1.476(6)
C46 H46A 0.9600
C46 H46B 0.9600
C46 H46C 0.9600
C47 H47A 0.9700
C47 H47B 0.9700
C47 C48 1.497(4)
C48 H48A 0.9700
C48 H48B 0.9700
C48 H48C 0.9700
C48 H48D 0.9700
C48 C49A 1.656(10)
C48 C49B 1.495(10)
C49A H49A 0.9700
C49A H49B 0.9700
C49A C50A 1.418(12)
C50A H50A 0.9600
C50A H50B 0.9600
C50A H50C 0.9600
C49B H49C 0.9700
C49B H49D 0.9700
C49B C50B 1.450(13)
C50B H50D 0.9600
C50B H50E 0.9600
C50B H50F 0.9600
S2 O8 1.456(2)
S2 O9 1.443(2)
S2 O10 1.4416(19)
S2 C18 1.765(3)
O6 C10 1.398(5)
O6 C11 1.375(4)
O7 C17 1.221(3)
N3 H3 0.8600
N3 C14 1.405(3)
N3 C17 1.367(3)
N4 H4 0.8600
N4 C17 1.352(3)
N4 C18 1.419(3)
C10 H10A 0.9600
C10 H10B 0.9600
C10 H10C 0.9600
C11 C12 1.378(4)
C11 C16 1.379(4)
C12 H12 0.9300
C12 C13 1.354(4)
C13 H13 0.9300
C13 C14 1.391(3)
C14 C15 1.376(4)
C15 H15 0.9300
C15 C16 1.388(4)
C16 H16 0.9300
C18 H18A 0.9700
C18 H18B 0.9700

loop_
_geom_torsion_atom_site_label_1
_geom_torsion_atom_site_label_2
_geom_torsion_atom_site_label_3
_geom_torsion_atom_site_label_4
_geom_torsion
O3 S1 C9 N2 -58.4(2)
O4 S1 C9 N2 -177.7(2)
O5 S1 C9 N2 60.7(3)
N1 C5A C4A C3A 178.6(7)
N1 C5A C6A C7A -178.3(8)
N1 C5B C6B C7B 174.2(8)
N1 C5B C4B C3B -173.9(9)
C8 N1 C5A C4A 177.0(6)
C8 N1 C5A C6A -4.5(9)
C8 N1 C5B C6B -23.7(9)
C8 N1 C5B C4B 150.3(7)
C8 N2 C9 S1 -120.2(3)
C9 N2 C8 O2 -6.0(5)
C9 N2 C8 N1 174.6(3)
O1A C2A C7A C6A -178.3(10)
C1A O1A C2A C3A 7.8(18)
C1A O1A C2A C7A -174.0(11)
C5A N1 C8 O2 10.8(6)
C5A N1 C8 N2 -169.9(5)
C5A C4A C3A C2A 0.0
C4A C5A C6A C7A 0.0
C4A C3A C2A O1A 178.1(11)
C4A C3A C2A C7A 0.0
C3A C2A C7A C6A 0.0
C2A C7A C6A C5A 0.0
C6A C5A C4A C3A 0.0
O1B C2B C3B C4B -176.8(11)
C1B O1B C2B C7B 179.8(15)
C1B O1B C2B C3B -3.3(19)
C5B N1 C8 O2 0.8(8)
C5B N1 C8 N2 -179.9(6)
C5B C6B C7B C2B 0.0
C6B C5B C4B C3B 0.0
C6B C7B C2B O1B 177.2(10)
C6B C7B C2B C3B 0.0
C7B C2B C3B C4B 0.0
C2B C3B C4B C5B 0.0
C4B C5B C6B C7B 0.0
N6 C19 C20 C21 -168.8(3)
N6 C23 C24 C25 174.1(4)
N6 C27 C28 C29 -177.6(3)
N6 C31 C32 C33A 170.0(8)
N6 C31 C32 C33B -174.8(8)
C19 N6 C23 C24 -177.6(3)
C19 N6 C27 C28 71.9(4)
C19 N6 C31 C32 49.9(4)
C19 C20 C21 C22 178.2(4)
C23 N6 C19 C20 -63.5(4)
C23 N6 C27 C28 -48.6(4)
C23 N6 C31 C32 170.8(3)
C23 C24 C25 C26 175.2(5)
C27 N6 C19 C20 174.7(3)
C27 N6 C23 C24 -58.4(4)
C27 N6 C31 C32 -67.1(4)
C27 C28 C29 C30A 173.8(7)
C27 C28 C29 C30B -93.9(8)
C31 N6 C19 C20 57.6(4)
C31 N6 C23 C24 61.1(4)
C31 N6 C27 C28 -169.4(3)
C31 C32 C33A C34A 74.6(16)
C31 C32 C33B C34B -160.0(19)
N5 C35 C36 C37 -173.5(3)
N5 C39 C40 C41 -179.7(2)
N5 C43 C44 C45 178.8(3)
N5 C47 C48 C49A 156.0(5)
N5 C47 C48 C49B -174.8(6)
C35 N5 C39 C40 -49.7(3)
C35 N5 C43 C44 55.2(3)
C35 N5 C47 C48 -176.9(3)
C35 C36 C37 C38 -55.6(6)
C39 N5 C35 C36 -59.4(3)
C39 N5 C43 C44 176.9(2)
C39 N5 C47 C48 61.5(3)
C39 C40 C41 C42 -172.9(3)
C43 N5 C35 C36 58.7(3)
C43 N5 C39 C40 -170.8(2)
C43 N5 C47 C48 -56.5(3)
C43 C44 C45 C46 173.8(4)
C47 N5 C35 C36 179.5(2)
C47 N5 C39 C40 68.0(3)
C47 N5 C43 C44 -62.0(3)
C47 C48 C49A C50A 78.1(8)
C47 C48 C49B C50B -174.7(11)
O6 C11 C12 C13 179.5(3)
O6 C11 C16 C15 179.9(3)
O8 S2 C18 N4 -62.6(3)
O9 S2 C18 N4 177.3(2)
O10 S2 C18 N4 56.3(3)
N3 C14 C15 C16 176.0(3)
C10 O6 C11 C12 -174.9(4)
C10 O6 C11 C16 5.1(6)
C11 C12 C13 C14 0.3(4)
C12 C11 C16 C15 -0.1(5)
C12 C13 C14 N3 -176.5(2)
C12 C13 C14 C15 0.5(4)
C13 C14 C15 C16 -1.2(4)
C14 N3 C17 O7 -10.0(4)
C14 N3 C17 N4 169.1(2)
C14 C15 C16 C11 1.0(5)
C16 C11 C12 C13 -0.5(5)
C17 N3 C14 C13 -19.8(4)
C17 N3 C14 C15 163.2(2)
C17 N4 C18 S2 -109.0(3)
C18 N4 C17 O7 -3.6(4)
C18 N4 C17 N3 177.2(2)
